data_7215144
loop_
_publ_author_name
'Wang, Lei'
'Yan, Zhi-Hao'
'Xiao, Zhenyu'
'Guo, Dong'
'Wang, Wenqiang'
'Yang, Yu'

_publ_section_title
;
 Reactant ratio-modulated entangled Cd(ii) coordination polymers based on
 rigid tripodal imidazole ligand and tetrabromoterephthalic acid:
 interpenetration, interdigitation and self-penetration
;
_journal_issue 27
_journal_name_full CrystEngComm
_journal_page_first 5552
_journal_paper_doi 10.1039/c3ce40273h
_journal_volume 15
_journal_year 2013
_chemical_formula_sum 'C23 H14 Br4 Cd N6 O5'
_chemical_formula_weight 886.44
_chemical_name_systematic
;
?
;
_space_group_IT_number 2
_symmetry_cell_setting triclinic
_symmetry_space_group_name_Hall '-P 1'
_symmetry_space_group_name_H-M 'P -1'
_atom_sites_solution_hydrogens geom
_atom_sites_solution_primary direct
_atom_sites_solution_secondary difmap
_audit_creation_method SHELXL-97
_cell_angle_alpha 90.789(2)
_cell_angle_beta 108.826(2)
_cell_angle_gamma 110.710(2)
_cell_formula_units_Z 2
_cell_length_a 10.7437(14)
_cell_length_b 11.9023(15)
_cell_length_c 12.0615(16)
_cell_measurement_temperature 298(2)
_cell_volume 1351.2(3)
_computing_structure_refinement 'SHELXL-97 (Sheldrick, 1997)'
_computing_structure_solution 'SHELXS-97 (Sheldrick, 1990)'
_diffrn_ambient_temperature 298(2)
_diffrn_measured_fraction_theta_full 0.986
_diffrn_measured_fraction_theta_max 0.986
_diffrn_radiation_monochromator graphite
_diffrn_radiation_source 'fine-focus sealed tube'
_diffrn_radiation_type MoK\a
_diffrn_radiation_wavelength 0.71073
_diffrn_reflns_av_R_equivalents 0.0196
_diffrn_reflns_av_sigmaI/netI 0.0444
_diffrn_reflns_limit_h_max 12
_diffrn_reflns_limit_h_min -8
_diffrn_reflns_limit_k_max 11
_diffrn_reflns_limit_k_min -14
_diffrn_reflns_limit_l_max 14
_diffrn_reflns_limit_l_min -14
_diffrn_reflns_number 6503
_diffrn_reflns_theta_full 24.99
_diffrn_reflns_theta_max 24.99
_diffrn_reflns_theta_min 2.16
_exptl_absorpt_coefficient_mu 6.769
_exptl_absorpt_correction_T_max 0.6135
_exptl_absorpt_correction_T_min 0.4508
_exptl_absorpt_correction_type multi-scan
_exptl_absorpt_process_details sadabs
_exptl_crystal_density_diffrn 2.179
_exptl_crystal_density_method 'not measured'
_exptl_crystal_F_000 844
_exptl_crystal_size_max 0.14
_exptl_crystal_size_mid 0.10
_exptl_crystal_size_min 0.08
_refine_diff_density_max 0.705
_refine_diff_density_min -0.505
_refine_diff_density_rms 0.102
_refine_ls_extinction_method none
_refine_ls_goodness_of_fit_ref 1.003
_refine_ls_hydrogen_treatment constr
_refine_ls_matrix_type full
_refine_ls_number_parameters 353
_refine_ls_number_reflns 4686
_refine_ls_number_restraints 0
_refine_ls_restrained_S_all 1.003
_refine_ls_R_factor_all 0.0483
_refine_ls_R_factor_gt 0.0332
_refine_ls_shift/su_max 0.001
_refine_ls_shift/su_mean 0.000
_refine_ls_structure_factor_coef Fsqd
_refine_ls_weighting_details 'calc w=1/[\s^2^(Fo^2^)+(0.0342P)^2^+0.0000P] where P=(Fo^2^+2Fc^2^)/3'
_refine_ls_weighting_scheme calc
_refine_ls_wR_factor_gt 0.0697
_refine_ls_wR_factor_ref 0.0756
_reflns_number_gt 3723
_reflns_number_total 4686
_reflns_threshold_expression >2sigma(I)
_cod_data_source_file c3ce40273h.cif
_cod_data_source_block p1
_cod_original_sg_symbol_H-M p-1
_cod_database_code 7215144

loop_
_symmetry_equiv_pos_as_xyz
'x, y, z'
'-x, -y, -z'

loop_
_atom_site_label
_atom_site_type_symbol
_atom_site_fract_x
_atom_site_fract_y
_atom_site_fract_z
_atom_site_U_iso_or_equiv
_atom_site_adp_type
_atom_site_occupancy
_atom_site_symmetry_multiplicity
_atom_site_calc_flag
_atom_site_refinement_flags
Cd1 Cd 0.33754(3) 0.33253(3) 0.12797(3) 0.02190(10) Uani 1 1 d .
Br1 Br 0.58100(7) 0.05898(5) 0.35015(5) 0.0609(2) Uani 1 1 d .
Br2 Br 0.53170(7) -0.22619(5) 0.38344(5) 0.05562(19) Uani 1 1 d .
Br3 Br 0.12029(6) -0.38064(4) -0.07396(4) 0.04052(15) Uani 1 1 d .
Br4 Br 0.19420(6) -0.08908(5) -0.11824(4) 0.03840(15) Uani 1 1 d .
C1 C 0.1427(5) 0.3060(4) 0.3021(4) 0.0258(10) Uani 1 1 d .
H1 H 0.1243 0.3747 0.2800 0.031 Uiso 1 1 calc R
C2 C 0.2142(6) 0.1595(5) 0.3142(5) 0.0434(14) Uani 1 1 d .
H2 H 0.2566 0.1075 0.3005 0.052 Uiso 1 1 calc R
C3 C 0.1470(6) 0.1481(5) 0.3928(4) 0.0408(13) Uani 1 1 d .
H3 H 0.1341 0.0887 0.4420 0.049 Uiso 1 1 calc R
C4 C 0.0308(5) 0.2727(4) 0.4555(4) 0.0268(10) Uani 1 1 d .
C5 C 0.0702(5) 0.2601(4) 0.5739(4) 0.0323(12) Uani 1 1 d .
H5 H 0.1438 0.2337 0.6087 0.039 Uiso 1 1 calc R
C6 C -0.0023(5) 0.2874(4) 0.6400(4) 0.0293(11) Uani 1 1 d .
C7 C -0.1099(5) 0.3288(4) 0.5912(4) 0.0285(11) Uani 1 1 d .
H7 H -0.1571 0.3468 0.6372 0.034 Uiso 1 1 calc R
C8 C -0.1471(4) 0.3432(4) 0.4724(4) 0.0238(10) Uani 1 1 d .
C9 C -0.0774(4) 0.3151(4) 0.4039(4) 0.0255(10) Uani 1 1 d .
H9 H -0.1026 0.3244 0.3243 0.031 Uiso 1 1 calc R
C10 C 0.1612(5) 0.3229(5) 0.8500(4) 0.0387(13) Uani 1 1 d .
H10 H 0.2400 0.3826 0.8415 0.046 Uiso 1 1 calc R
C11 C 0.0259(6) 0.1941(6) 0.9229(5) 0.0557(17) Uani 1 1 d .
H11 H -0.0062 0.1468 0.9762 0.067 Uiso 1 1 calc R
C12 C -0.0511(6) 0.1877(6) 0.8104(5) 0.0608(18) Uani 1 1 d .
H12 H -0.1457 0.1372 0.7718 0.073 Uiso 1 1 calc R
C13 C -0.3164(5) 0.4415(4) 0.4774(4) 0.0340(12) Uani 1 1 d .
H13 H -0.2832 0.4680 0.5583 0.041 Uiso 1 1 calc R
C14 C -0.4277(5) 0.4533(5) 0.3947(4) 0.0367(13) Uani 1 1 d .
H14 H -0.4834 0.4924 0.4090 0.044 Uiso 1 1 calc R
C15 C -0.3455(5) 0.3581(4) 0.3046(4) 0.0286(11) Uani 1 1 d .
H15 H -0.3326 0.3168 0.2458 0.034 Uiso 1 1 calc R
C16 C 0.4092(5) 0.0949(4) 0.1014(4) 0.0266(11) Uani 1 1 d .
C17 C 0.3832(5) -0.0368(4) 0.1175(4) 0.0234(10) Uani 1 1 d .
C18 C 0.4539(5) -0.0669(4) 0.2229(4) 0.0299(11) Uani 1 1 d .
C19 C 0.4314(5) -0.1867(4) 0.2397(4) 0.0293(11) Uani 1 1 d .
C20 C 0.3326(5) -0.2810(4) 0.1491(4) 0.0224(10) Uani 1 1 d .
C21 C 0.2607(4) -0.2509(4) 0.0435(4) 0.0215(10) Uani 1 1 d .
C22 C 0.2869(5) -0.1310(4) 0.0272(4) 0.0230(10) Uani 1 1 d .
C23 C 0.2992(5) -0.4129(4) 0.1712(4) 0.0257(10) Uani 1 1 d .
N1 N 0.2118(4) 0.2586(3) 0.2568(3) 0.0272(9) Uani 1 1 d .
N2 N 0.1015(4) 0.2429(3) 0.3848(3) 0.0256(9) Uani 1 1 d .
N3 N 0.0349(4) 0.2694(4) 0.7621(3) 0.0322(10) Uani 1 1 d .
N4 N 0.1589(4) 0.2799(4) 0.9490(3) 0.0334(10) Uani 1 1 d .
N5 N -0.2614(4) 0.3830(3) 0.4196(3) 0.0228(8) Uani 1 1 d .
N6 N -0.4475(4) 0.3990(3) 0.2858(3) 0.0299(9) Uani 1 1 d .
O1 O 0.5101(4) 0.1514(3) 0.0713(3) 0.0459(10) Uani 1 1 d .
O1W O 0.4902(4) 0.3623(3) 0.0139(3) 0.0553(11) Uani 1 1 d .
H1WA H 0.5159 0.3021 0.0146 0.083 Uiso 1 1 d R
H1WB H 0.4451 0.3671 -0.0573 0.083 Uiso 1 1 d R
O2 O 0.3257(4) 0.1346(3) 0.1252(3) 0.0372(8) Uani 1 1 d .
O3 O 0.3609(3) -0.4679(3) 0.1324(3) 0.0340(8) Uani 1 1 d .
O4 O 0.2168(4) -0.4520(3) 0.2249(3) 0.0389(9) Uani 1 1 d .

loop_
_atom_site_aniso_label
_atom_site_aniso_U_11
_atom_site_aniso_U_22
_atom_site_aniso_U_33
_atom_site_aniso_U_23
_atom_site_aniso_U_13
_atom_site_aniso_U_12
Cd1 0.0276(2) 0.02224(18) 0.01950(18) 0.00653(13) 0.00748(14) 0.01415(15)
Br1 0.0863(5) 0.0251(3) 0.0360(3) -0.0016(2) -0.0085(3) 0.0079(3)
Br2 0.0682(4) 0.0348(3) 0.0374(3) 0.0107(3) -0.0129(3) 0.0173(3)
Br3 0.0494(3) 0.0260(3) 0.0285(3) 0.0021(2) -0.0017(2) 0.0081(2)
Br4 0.0477(3) 0.0350(3) 0.0287(3) 0.0134(2) 0.0050(2) 0.0185(3)
C1 0.026(3) 0.031(3) 0.022(2) 0.009(2) 0.007(2) 0.014(2)
C2 0.065(4) 0.049(3) 0.050(3) 0.027(3) 0.036(3) 0.046(3)
C3 0.063(4) 0.043(3) 0.042(3) 0.028(3) 0.030(3) 0.038(3)
C4 0.027(3) 0.033(3) 0.022(2) 0.006(2) 0.008(2) 0.013(2)
C5 0.026(3) 0.050(3) 0.023(3) 0.011(2) 0.006(2) 0.020(2)
C6 0.030(3) 0.041(3) 0.018(2) 0.005(2) 0.006(2) 0.017(2)
C7 0.031(3) 0.036(3) 0.026(3) 0.006(2) 0.015(2) 0.017(2)
C8 0.019(2) 0.029(3) 0.021(2) -0.0003(19) 0.0017(19) 0.011(2)
C9 0.024(3) 0.032(3) 0.017(2) 0.0065(19) 0.005(2) 0.008(2)
C10 0.036(3) 0.049(3) 0.024(3) 0.014(2) 0.005(2) 0.013(3)
C11 0.040(4) 0.087(5) 0.032(3) 0.030(3) 0.017(3) 0.011(3)
C12 0.032(3) 0.100(5) 0.033(3) 0.025(3) 0.007(3) 0.008(3)
C13 0.033(3) 0.036(3) 0.025(3) -0.005(2) -0.001(2) 0.014(2)
C14 0.038(3) 0.044(3) 0.032(3) -0.004(2) 0.007(2) 0.026(3)
C15 0.029(3) 0.033(3) 0.024(3) 0.001(2) 0.007(2) 0.014(2)
C16 0.035(3) 0.024(3) 0.025(3) 0.006(2) 0.012(2) 0.014(2)
C17 0.029(3) 0.022(2) 0.027(3) 0.007(2) 0.013(2) 0.016(2)
C18 0.037(3) 0.021(2) 0.028(3) 0.004(2) 0.008(2) 0.009(2)
C19 0.034(3) 0.028(3) 0.025(3) 0.004(2) 0.005(2) 0.017(2)
C20 0.031(3) 0.023(2) 0.022(2) 0.0077(19) 0.013(2) 0.017(2)
C21 0.022(2) 0.019(2) 0.021(2) 0.0030(18) 0.0067(19) 0.0054(19)
C22 0.028(3) 0.027(2) 0.020(2) 0.0103(19) 0.010(2) 0.015(2)
C23 0.032(3) 0.022(2) 0.021(2) 0.0028(19) 0.004(2) 0.013(2)
N1 0.029(2) 0.033(2) 0.030(2) 0.0107(18) 0.0164(18) 0.0172(19)
N2 0.030(2) 0.034(2) 0.020(2) 0.0088(17) 0.0115(17) 0.0181(18)
N3 0.031(2) 0.053(3) 0.018(2) 0.0102(19) 0.0091(18) 0.023(2)
N4 0.035(3) 0.044(3) 0.020(2) 0.0081(19) 0.0054(18) 0.018(2)
N5 0.021(2) 0.029(2) 0.0147(19) -0.0005(16) 0.0027(16) 0.0077(17)
N6 0.029(2) 0.033(2) 0.030(2) 0.0033(18) 0.0080(18) 0.0172(19)
O1 0.055(2) 0.031(2) 0.072(3) 0.0226(19) 0.042(2) 0.0215(19)
O1W 0.084(3) 0.051(3) 0.075(3) 0.036(2) 0.059(3) 0.049(2)
O2 0.055(2) 0.0269(18) 0.048(2) 0.0126(16) 0.0319(19) 0.0233(17)
O3 0.045(2) 0.0263(18) 0.042(2) 0.0084(15) 0.0199(17) 0.0221(17)
O4 0.051(2) 0.0285(19) 0.044(2) 0.0114(16) 0.0288(19) 0.0111(17)

loop_
_atom_type_symbol
_atom_type_description
_atom_type_scat_dispersion_real
_atom_type_scat_dispersion_imag
_atom_type_scat_source
C C 0.0033 0.0016 'International Tables Vol C Tables 4.2.6.8 and 6.1.1.4'
H H 0.0000 0.0000 'International Tables Vol C Tables 4.2.6.8 and 6.1.1.4'
Br Br -0.2901 2.4595 'International Tables Vol C Tables 4.2.6.8 and 6.1.1.4'
Cd Cd -0.8075 1.2024 'International Tables Vol C Tables 4.2.6.8 and 6.1.1.4'
N N 0.0061 0.0033 'International Tables Vol C Tables 4.2.6.8 and 6.1.1.4'
O O 0.0106 0.0060 'International Tables Vol C Tables 4.2.6.8 and 6.1.1.4'

loop_
_geom_angle_atom_site_label_1
_geom_angle_atom_site_label_2
_geom_angle_atom_site_label_3
_geom_angle
_geom_angle_site_symmetry_1
_geom_angle_site_symmetry_3
_geom_angle_publ_flag
N4 Cd1 O3 91.52(13) 1_554 1_565 y
N4 Cd1 O2 90.15(13) 1_554 . y
O3 Cd1 O2 177.22(12) 1_565 . y
N4 Cd1 N6 167.22(13) 1_554 1_655 y
O3 Cd1 N6 86.85(12) 1_565 1_655 y
O2 Cd1 N6 91.03(13) . 1_655 y
N4 Cd1 N1 101.82(14) 1_554 . y
O3 Cd1 N1 103.73(12) 1_565 . y
O2 Cd1 N1 78.09(12) . . y
N6 Cd1 N1 90.87(13) 1_655 . y
N4 Cd1 O1W 84.82(14) 1_554 . y
O3 Cd1 O1W 91.06(11) 1_565 . y
O2 Cd1 O1W 86.88(11) . . y
N6 Cd1 O1W 82.55(13) 1_655 . y
N1 Cd1 O1W 163.50(12) . . y
N1 C1 N2 111.7(4) . . ?
N1 C1 H1 124.1 . . ?
N2 C1 H1 124.1 . . ?
C3 C2 N1 111.1(4) . . ?
C3 C2 H2 124.4 . . ?
N1 C2 H2 124.4 . . ?
C2 C3 N2 105.2(4) . . ?
C2 C3 H3 127.4 . . ?
N2 C3 H3 127.4 . . ?
C5 C4 C9 120.8(4) . . ?
C5 C4 N2 119.8(4) . . ?
C9 C4 N2 119.4(4) . . ?
C4 C5 C6 118.6(4) . . ?
C4 C5 H5 120.7 . . ?
C6 C5 H5 120.7 . . ?
C7 C6 C5 121.8(4) . . ?
C7 C6 N3 119.6(4) . . ?
C5 C6 N3 118.5(4) . . ?
C6 C7 C8 119.1(4) . . ?
C6 C7 H7 120.5 . . ?
C8 C7 H7 120.5 . . ?
C9 C8 C7 120.2(4) . . ?
C9 C8 N5 120.0(4) . . ?
C7 C8 N5 119.7(4) . . ?
C8 C9 C4 119.5(4) . . ?
C8 C9 H9 120.3 . . ?
C4 C9 H9 120.3 . . ?
N4 C10 N3 111.3(5) . . ?
N4 C10 H10 124.3 . . ?
N3 C10 H10 124.3 . . ?
C12 C11 N4 110.2(5) . . ?
C12 C11 H11 124.9 . . ?
N4 C11 H11 124.9 . . ?
C11 C12 N3 106.9(5) . . ?
C11 C12 H12 126.5 . . ?
N3 C12 H12 126.5 . . ?
C14 C13 N5 106.5(4) . . ?
C14 C13 H13 126.8 . . ?
N5 C13 H13 126.8 . . ?
C13 C14 N6 110.0(4) . . ?
C13 C14 H14 125.0 . . ?
N6 C14 H14 125.0 . . ?
N6 C15 N5 111.7(4) . . ?
N6 C15 H15 124.2 . . ?
N5 C15 H15 124.2 . . ?
O1 C16 O2 127.3(4) . . ?
O1 C16 C17 117.9(4) . . ?
O2 C16 C17 114.8(4) . . ?
C18 C17 C22 117.7(4) . . ?
C18 C17 C16 120.9(4) . . ?
C22 C17 C16 121.3(4) . . ?
C17 C18 C19 121.9(4) . . ?
C17 C18 Br1 118.9(3) . . ?
C19 C18 Br1 119.1(3) . . ?
C18 C19 C20 120.0(4) . . ?
C18 C19 Br2 121.4(3) . . ?
C20 C19 Br2 118.7(3) . . ?
C21 C20 C19 118.2(4) . . ?
C21 C20 C23 121.8(4) . . ?
C19 C20 C23 119.9(4) . . ?
C22 C21 C20 121.1(4) . . ?
C22 C21 Br3 121.8(3) . . ?
C20 C21 Br3 117.1(3) . . ?
C21 C22 C17 121.1(4) . . ?
C21 C22 Br4 121.4(3) . . ?
C17 C22 Br4 117.6(3) . . ?
O4 C23 O3 128.0(4) . . ?
O4 C23 C20 116.4(4) . . ?
O3 C23 C20 115.6(4) . . ?
C1 N1 C2 104.6(4) . . ?
C1 N1 Cd1 130.3(3) . . ?
C2 N1 Cd1 124.6(3) . . ?
C1 N2 C3 107.4(4) . . ?
C1 N2 C4 126.5(4) . . ?
C3 N2 C4 126.0(4) . . ?
C10 N3 C12 106.1(4) . . ?
C10 N3 C6 127.9(4) . . ?
C12 N3 C6 125.9(4) . . ?
C10 N4 C11 105.5(4) . . ?
C10 N4 Cd1 128.3(3) . 1_556 ?
C11 N4 Cd1 126.2(3) . 1_556 ?
C15 N5 C13 106.6(4) . . ?
C15 N5 C8 126.4(4) . . ?
C13 N5 C8 126.7(4) . . ?
C15 N6 C14 105.2(4) . . ?
C15 N6 Cd1 127.1(3) . 1_455 ?
C14 N6 Cd1 123.7(3) . 1_455 ?
Cd1 O1W H1WA 109.2 . . ?
Cd1 O1W H1WB 109.3 . . ?
H1WA O1W H1WB 109.4 . . ?
C16 O2 Cd1 126.5(3) . . ?
C23 O3 Cd1 130.3(3) . 1_545 ?

loop_
_geom_bond_atom_site_label_1
_geom_bond_atom_site_label_2
_geom_bond_distance
_geom_bond_site_symmetry_2
_geom_bond_publ_flag
Cd1 N4 2.274(4) 1_554 y
Cd1 O3 2.296(3) 1_565 y
Cd1 O2 2.313(3) . y
Cd1 N6 2.326(4) 1_655 y
Cd1 N1 2.359(4) . y
Cd1 O1W 2.402(3) . y
Br1 C18 1.898(4) . ?
Br2 C19 1.887(4) . ?
Br3 C21 1.892(4) . ?
Br4 C22 1.889(4) . ?
C1 N1 1.310(5) . ?
C1 N2 1.351(5) . ?
C1 H1 0.9300 . ?
C2 C3 1.347(7) . ?
C2 N1 1.380(6) . ?
C2 H2 0.9300 . ?
C3 N2 1.373(5) . ?
C3 H3 0.9300 . ?
C4 C5 1.379(6) . ?
C4 C9 1.396(6) . ?
C4 N2 1.425(5) . ?
C5 C6 1.386(6) . ?
C5 H5 0.9300 . ?
C6 C7 1.377(6) . ?
C6 N3 1.437(5) . ?
C7 C8 1.388(6) . ?
C7 H7 0.9300 . ?
C8 C9 1.386(6) . ?
C8 N5 1.433(5) . ?
C9 H9 0.9300 . ?
C10 N4 1.310(6) . ?
C10 N3 1.346(6) . ?
C10 H10 0.9300 . ?
C11 C12 1.326(7) . ?
C11 N4 1.361(6) . ?
C11 H11 0.9300 . ?
C12 N3 1.367(7) . ?
C12 H12 0.9300 . ?
C13 C14 1.340(6) . ?
C13 N5 1.366(5) . ?
C13 H13 0.9300 . ?
C14 N6 1.374(6) . ?
C14 H14 0.9300 . ?
C15 N6 1.308(5) . ?
C15 N5 1.348(5) . ?
C15 H15 0.9300 . ?
C16 O1 1.226(5) . ?
C16 O2 1.255(5) . ?
C16 C17 1.518(6) . ?
C17 C18 1.380(6) . ?
C17 C22 1.390(6) . ?
C18 C19 1.389(6) . ?
C19 C20 1.398(6) . ?
C20 C21 1.386(6) . ?
C20 C23 1.529(6) . ?
C21 C22 1.384(6) . ?
C23 O4 1.227(5) . ?
C23 O3 1.259(5) . ?
N4 Cd1 2.274(4) 1_556 ?
N6 Cd1 2.326(4) 1_455 ?
O1W H1WA 0.8528 . ?
O1W H1WB 0.8529 . ?
O3 Cd1 2.296(3) 1_545 ?

loop_
_geom_hbond_atom_site_label_D
_geom_hbond_atom_site_label_H
_geom_hbond_atom_site_label_A
_geom_hbond_distance_DH
_geom_hbond_distance_HA
_geom_hbond_distance_DA
_geom_hbond_angle_DHA
_geom_hbond_site_symmetry_A
O1W H1WB O3 0.85 2.47 2.777(5) 102.4 2_655
O1W H1WA O1 0.85 1.92 2.675(5) 147.5 .
